data_7105715
loop_
_publ_author_name
'Ga\"el Zucchi'
'Pierre Thu\'ery'
'Eric Rivi\`ere'
'Michel Ephritikhine'

_publ_section_title
;
 Europium(II) Compounds: Simple Synthesis of a Molecular Complex in Water
 and Coordination Polymers with 2,2-Bipyrimidine Mediated Ferromagnetic
 Interactions
;
_journal_name_full Chem.Commun.
_journal_page_first 9143
_journal_page_last 9145
_journal_paper_doi 10.1039/c0cc02539a
_journal_volume 46
_journal_year 2010
_chemical_formula_sum 'C8.5 H8 Cl2 Eu N4 O0.5'
_chemical_formula_weight 397.05
_space_group_IT_number 19
_symmetry_cell_setting orthorhombic
_symmetry_space_group_name_Hall 'P 2ac 2ab'
_symmetry_space_group_name_H-M 'P 21 21 21'
_atom_sites_solution_hydrogens geom
_atom_sites_solution_primary direct
_atom_sites_solution_secondary difmap
_audit_creation_method SHELXL-97
_cell_angle_alpha 90.00
_cell_angle_beta 90.00
_cell_angle_gamma 90.00
_cell_formula_units_Z 8
_cell_length_a 9.7048(4)
_cell_length_b 13.1460(3)
_cell_length_c 17.5916(6)
_cell_measurement_reflns_used 32795
_cell_measurement_temperature 100(2)
_cell_measurement_theta_max 25.68
_cell_measurement_theta_min 3.13
_cell_volume 2244.32(13)
_computing_cell_refinement 'HKL2000 (Otwinowski & Minor, 1997)'
_computing_data_collection 'COLLECT (Hooft, 1998)'
_computing_data_reduction 'HKL2000 (Otwinowski & Minor, 1997)'
_computing_molecular_graphics 'SHELXTL (Sheldrick, 1999)'
_computing_publication_material 'SHELXTL (Sheldrick, 1999); PLATON (Spek, 2003)'
_computing_structure_refinement 'SHELXL-97 (Sheldrick, 1997)'
_computing_structure_solution 'SHELXS-97 (Sheldrick, 1997)'
_diffrn_ambient_temperature 100(2)
_diffrn_measured_fraction_theta_full 0.986
_diffrn_measured_fraction_theta_max 0.986
_diffrn_measurement_device_type 'Nonius Kappa-CCD area-detector diffractometer'
_diffrn_measurement_method 'two \f scans with 2\% steps'
_diffrn_radiation_monochromator graphite
_diffrn_radiation_source 'fine-focus sealed tube'
_diffrn_radiation_type MoK\a
_diffrn_radiation_wavelength 0.71073
_diffrn_reflns_av_R_equivalents 0.0523
_diffrn_reflns_av_sigmaI/netI 0.0254
_diffrn_reflns_limit_h_max 11
_diffrn_reflns_limit_h_min -11
_diffrn_reflns_limit_k_max 15
_diffrn_reflns_limit_k_min -15
_diffrn_reflns_limit_l_max 21
_diffrn_reflns_limit_l_min -21
_diffrn_reflns_number 32795
_diffrn_reflns_theta_full 25.68
_diffrn_reflns_theta_max 25.68
_diffrn_reflns_theta_min 3.13
_diffrn_standards_decay_% 0
_diffrn_standards_interval_time 0
_diffrn_standards_number 0
_exptl_absorpt_coefficient_mu 6.043
_exptl_absorpt_correction_T_max 0.696
_exptl_absorpt_correction_T_min 0.555
_exptl_absorpt_correction_type multi-scan
_exptl_absorpt_process_details 'SCALEPACK (Otwinowski & Minor, 1997)'
_exptl_crystal_colour 'translucent dark brown'
_exptl_crystal_density_diffrn 2.350
_exptl_crystal_density_method 'not measured'
_exptl_crystal_description platelet
_exptl_crystal_F_000 1504
_exptl_crystal_size_max 0.17
_exptl_crystal_size_mid 0.12
_exptl_crystal_size_min 0.06
_refine_diff_density_max 1.703
_refine_diff_density_min -0.681
_refine_diff_density_rms 0.109
_refine_ls_abs_structure_details 'Flack H D (1983), Acta Cryst. A39, 876-881'
_refine_ls_abs_structure_Flack 0.48(2)
_refine_ls_extinction_method none
_refine_ls_goodness_of_fit_ref 1.046
_refine_ls_hydrogen_treatment constr
_refine_ls_matrix_type full
_refine_ls_number_parameters 291
_refine_ls_number_reflns 4205
_refine_ls_number_restraints 0
_refine_ls_restrained_S_all 1.046
_refine_ls_R_factor_all 0.0262
_refine_ls_R_factor_gt 0.0231
_refine_ls_shift/su_max 0.001
_refine_ls_shift/su_mean 0.000
_refine_ls_structure_factor_coef Fsqd
_refine_ls_weighting_details 'calc w=1/[\s^2^(Fo^2^)+(0.0246P)^2^+5.2573P] where P=(Fo^2^+2Fc^2^)/3'
_refine_ls_weighting_scheme calc
_refine_ls_wR_factor_gt 0.0550
_refine_ls_wR_factor_ref 0.0566
_reflns_number_gt 3906
_reflns_number_total 4205
_reflns_threshold_expression >2sigma(I)
_cod_data_source_file C0CC02539A.TXT
_cod_data_source_block 2
_cod_original_formula_sum 'C8.50 H8 Cl2 Eu N4 O0.50'
_cod_database_code 7105715

loop_
_symmetry_equiv_pos_as_xyz
'x, y, z'
'-x+1/2, -y, z+1/2'
'-x, y+1/2, -z+1/2'
'x+1/2, -y+1/2, -z'

loop_
_atom_site_label
_atom_site_type_symbol
_atom_site_fract_x
_atom_site_fract_y
_atom_site_fract_z
_atom_site_U_iso_or_equiv
_atom_site_adp_type
_atom_site_occupancy
_atom_site_symmetry_multiplicity
_atom_site_calc_flag
_atom_site_refinement_flags
_atom_site_disorder_assembly
_atom_site_disorder_group
Eu1 Eu 0.86020(4) 0.02116(2) 0.121497(12) 0.01212(8) Uani 1 1 d . . .
Eu2 Eu 0.64186(4) -0.02258(2) -0.115903(12) 0.01192(8) Uani 1 1 d . . .
Cl1 Cl 1.01057(10) 0.10331(8) 0.25221(9) 0.0154(2) Uani 1 1 d . . .
Cl2 Cl 0.68156(11) -0.02736(8) 0.25275(8) 0.0189(2) Uani 1 1 d . . .
Cl3 Cl 0.91289(16) -0.02821(13) -0.04055(7) 0.0162(3) Uani 1 1 d . . .
Cl4 Cl 0.58737(16) 0.02746(13) 0.04680(7) 0.0157(3) Uani 1 1 d . . .
N1 N 1.0545(7) 0.1599(4) 0.0702(3) 0.0143(13) Uani 1 1 d . . .
N2 N 0.8096(7) 0.2288(4) 0.1228(3) 0.0149(15) Uani 1 1 d . . .
N3 N 0.9058(6) 0.3954(4) 0.1339(3) 0.0177(14) Uani 1 1 d . . .
N4 N 1.1601(8) 0.3175(4) 0.0995(3) 0.0160(13) Uani 1 1 d . . .
N5 N 1.0965(6) -0.1051(4) 0.1376(3) 0.0132(12) Uani 1 1 d . . .
N6 N 0.8437(8) -0.1833(4) 0.1053(3) 0.0144(12) Uani 1 1 d . . .
N7 N 0.9535(7) -0.3379(4) 0.0658(3) 0.0150(14) Uani 1 1 d . . .
N8 N 1.1934(7) -0.2719(4) 0.1225(3) 0.0143(14) Uani 1 1 d . . .
C1 C 1.0515(10) 0.2549(6) 0.0963(4) 0.0164(17) Uani 1 1 d . . .
C2 C 0.9164(9) 0.2948(5) 0.1194(3) 0.0154(17) Uani 1 1 d . . .
C3 C 0.6876(8) 0.2665(5) 0.1390(4) 0.0171(17) Uani 1 1 d . . .
H3 H 0.6126 0.2225 0.1410 0.020 Uiso 1 1 calc R . .
C4 C 0.6662(8) 0.3678(5) 0.1532(3) 0.0162(15) Uani 1 1 d . . .
H4 H 0.5785 0.3929 0.1634 0.019 Uiso 1 1 calc R . .
C5 C 0.7801(7) 0.4317(5) 0.1519(3) 0.0162(14) Uani 1 1 d . . .
H5 H 0.7696 0.5003 0.1635 0.019 Uiso 1 1 calc R . .
C6 C 1.2805(8) 0.2784(6) 0.0785(4) 0.0180(16) Uani 1 1 d . . .
H6 H 1.3587 0.3189 0.0829 0.022 Uiso 1 1 calc R . .
C7 C 1.2953(8) 0.1823(5) 0.0508(3) 0.0168(16) Uani 1 1 d . . .
H7 H 1.3806 0.1569 0.0360 0.020 Uiso 1 1 calc R . .
C8 C 1.1762(7) 0.1245(5) 0.0457(3) 0.0155(16) Uani 1 1 d . . .
H8 H 1.1808 0.0596 0.0249 0.019 Uiso 1 1 calc R . .
C9 C 1.0904(8) -0.2039(5) 0.1210(3) 0.0104(15) Uani 1 1 d . . .
C10 C 0.9526(9) -0.2448(5) 0.0961(4) 0.0116(15) Uani 1 1 d . . .
C11 C 0.7210(8) -0.2212(6) 0.0840(4) 0.0175(17) Uani 1 1 d . . .
H11 H 0.6420 -0.1821 0.0906 0.021 Uiso 1 1 calc R . .
C12 C 0.7098(9) -0.3193(5) 0.0518(3) 0.0172(16) Uani 1 1 d . . .
H12 H 0.6252 -0.3464 0.0373 0.021 Uiso 1 1 calc R . .
C13 C 0.8316(8) -0.3729(5) 0.0429(3) 0.0183(17) Uani 1 1 d . . .
H13 H 0.8281 -0.4364 0.0197 0.022 Uiso 1 1 calc R . .
C14 C 1.3197(8) -0.2336(5) 0.1413(4) 0.0178(17) Uani 1 1 d . . .
H14 H 1.3953 -0.2771 0.1421 0.021 Uiso 1 1 calc R . .
C15 C 1.3388(9) -0.1310(5) 0.1593(3) 0.0178(15) Uani 1 1 d . . .
H15 H 1.4251 -0.1051 0.1716 0.021 Uiso 1 1 calc R . .
C16 C 1.2230(7) -0.0702(5) 0.1579(3) 0.0168(14) Uani 1 1 d . . .
H16 H 1.2319 -0.0022 0.1716 0.020 Uiso 1 1 calc R . .
O1 O 0.4232(6) 0.1082(4) 0.3006(3) 0.0460(13) Uani 1 1 d . . .
H1 H 0.4934 0.0679 0.2870 0.055 Uiso 1 1 d R . .
C17 C 0.3876(6) 0.1663(5) 0.2400(5) 0.0374(16) Uani 1 1 d . . .
H17A H 0.2892 0.1734 0.2382 0.056 Uiso 1 1 calc R . .
H17B H 0.4193 0.1344 0.1941 0.056 Uiso 1 1 calc R . .
H17C H 0.4291 0.2323 0.2447 0.056 Uiso 1 1 calc R . .

loop_
_atom_site_aniso_label
_atom_site_aniso_U_11
_atom_site_aniso_U_22
_atom_site_aniso_U_33
_atom_site_aniso_U_23
_atom_site_aniso_U_13
_atom_site_aniso_U_12
Eu1 0.01196(18) 0.01096(15) 0.01346(13) -0.00078(10) -0.00014(12) -0.0001(2)
Eu2 0.01122(17) 0.01099(15) 0.01356(13) -0.00081(10) -0.00034(12) 0.0004(2)
Cl1 0.0148(5) 0.0173(5) 0.0142(5) 0.0011(7) 0.0010(7) -0.0021(4)
Cl2 0.0151(5) 0.0263(6) 0.0154(5) 0.0004(8) 0.0000(6) -0.0036(4)
Cl3 0.0142(8) 0.0180(7) 0.0164(6) -0.0024(6) -0.0008(5) 0.0005(8)
Cl4 0.0132(8) 0.0181(7) 0.0157(6) -0.0003(6) -0.0012(5) 0.0018(8)
N1 0.013(4) 0.015(3) 0.015(3) -0.001(2) 0.004(2) 0.000(3)
N2 0.022(4) 0.010(3) 0.013(3) 0.003(2) 0.002(2) -0.002(3)
N3 0.023(4) 0.017(3) 0.012(2) 0.000(2) 0.003(2) 0.004(3)
N4 0.015(3) 0.014(3) 0.019(2) 0.001(2) 0.000(3) -0.001(3)
N5 0.011(3) 0.011(3) 0.017(2) -0.003(2) 0.004(2) 0.002(2)
N6 0.011(3) 0.019(3) 0.014(2) 0.0014(19) -0.003(3) -0.001(3)
N7 0.019(4) 0.014(3) 0.011(3) -0.002(2) 0.003(2) -0.003(3)
N8 0.009(4) 0.015(3) 0.019(3) -0.002(2) 0.002(2) 0.000(2)
C1 0.019(5) 0.016(4) 0.014(3) 0.000(3) -0.002(3) 0.003(4)
C2 0.024(5) 0.008(3) 0.014(3) -0.001(2) -0.002(3) 0.001(3)
C3 0.017(5) 0.019(4) 0.016(3) 0.001(2) 0.004(3) -0.009(3)
C4 0.014(4) 0.021(3) 0.013(3) 0.003(2) 0.004(2) 0.002(3)
C5 0.020(4) 0.015(3) 0.014(3) 0.000(2) 0.001(3) 0.002(3)
C6 0.005(4) 0.026(4) 0.023(3) 0.001(3) -0.003(3) 0.001(3)
C7 0.012(4) 0.023(4) 0.016(3) 0.002(3) 0.003(3) -0.002(3)
C8 0.019(5) 0.015(3) 0.012(3) 0.003(2) 0.003(2) 0.005(3)
C9 0.007(4) 0.016(4) 0.009(3) 0.001(2) 0.000(2) -0.001(3)
C10 0.013(4) 0.014(3) 0.008(3) -0.001(3) 0.000(3) 0.000(3)
C11 0.020(5) 0.013(4) 0.020(3) 0.001(3) -0.004(3) 0.002(3)
C12 0.016(4) 0.015(4) 0.020(3) 0.007(3) -0.002(3) -0.006(3)
C13 0.024(5) 0.014(3) 0.017(3) -0.002(2) -0.002(3) 0.001(3)
C14 0.011(4) 0.019(4) 0.023(3) 0.005(3) 0.003(3) -0.005(3)
C15 0.014(4) 0.021(3) 0.019(3) 0.000(2) 0.001(3) -0.005(3)
C16 0.019(4) 0.015(3) 0.016(3) 0.002(2) -0.003(3) -0.005(3)
O1 0.040(3) 0.044(3) 0.054(3) 0.008(2) 0.001(3) 0.003(2)
C17 0.022(3) 0.036(3) 0.055(5) -0.001(4) -0.006(4) -0.002(2)

loop_
_atom_type_symbol
_atom_type_description
_atom_type_scat_dispersion_real
_atom_type_scat_dispersion_imag
_atom_type_scat_source
C C 0.0033 0.0016 'International Tables Vol C Tables 4.2.6.8 and 6.1.1.4'
H H 0.0000 0.0000 'International Tables Vol C Tables 4.2.6.8 and 6.1.1.4'
N N 0.0061 0.0033 'International Tables Vol C Tables 4.2.6.8 and 6.1.1.4'
Cl Cl 0.1484 0.1585 'International Tables Vol C Tables 4.2.6.8 and 6.1.1.4'
Eu Eu -0.1578 3.6682 'International Tables Vol C Tables 4.2.6.8 and 6.1.1.4'
O O 0.0106 0.0060 'International Tables Vol C Tables 4.2.6.8 and 6.1.1.4'

loop_
_geom_angle_atom_site_label_1
_geom_angle_atom_site_label_2
_geom_angle_atom_site_label_3
_geom_angle
_geom_angle_site_symmetry_1
_geom_angle_site_symmetry_3
_geom_angle_publ_flag
N6 Eu1 N2 165.32(19) . . ?
N6 Eu1 N1 131.21(19) . . ?
N2 Eu1 N1 58.39(18) . . ?
N6 Eu1 N5 58.60(19) . . ?
N2 Eu1 N5 135.73(19) . . ?
N1 Eu1 N5 82.42(16) . . ?
N6 Eu1 Cl1 118.54(12) . . ?
N2 Eu1 Cl1 73.69(12) . . ?
N1 Eu1 Cl1 71.00(11) . . ?
N5 Eu1 Cl1 74.67(11) . . ?
N6 Eu1 Cl2 80.40(12) . . ?
N2 Eu1 Cl2 95.86(12) . . ?
N1 Eu1 Cl2 142.59(11) . . ?
N5 Eu1 Cl2 105.62(10) . . ?
Cl1 Eu1 Cl2 76.04(4) . . ?
N6 Eu1 Cl4 85.88(15) . . ?
N2 Eu1 Cl4 79.48(14) . . ?
N1 Eu1 Cl4 116.45(13) . . ?
N5 Eu1 Cl4 141.47(11) . . ?
Cl1 Eu1 Cl4 141.67(4) . . ?
Cl2 Eu1 Cl4 80.10(4) . . ?
N6 Eu1 Cl3 72.08(11) . . ?
N2 Eu1 Cl3 104.68(11) . . ?
N1 Eu1 Cl3 73.39(11) . . ?
N5 Eu1 Cl3 80.15(11) . . ?
Cl1 Eu1 Cl3 138.47(4) . . ?
Cl2 Eu1 Cl3 143.50(4) . . ?
Cl4 Eu1 Cl3 74.55(3) . . ?
N4 Eu2 N7 132.44(19) 4_455 4_445 ?
N4 Eu2 N8 165.32(19) 4_455 4_445 ?
N7 Eu2 N8 58.43(18) 4_445 4_445 ?
N4 Eu2 N3 58.85(19) 4_455 4_455 ?
N7 Eu2 N3 83.81(17) 4_445 4_455 ?
N8 Eu2 N3 135.80(18) 4_445 4_455 ?
N4 Eu2 Cl3 85.35(15) 4_455 . ?
N7 Eu2 Cl3 115.79(13) 4_445 . ?
N8 Eu2 Cl3 80.32(13) 4_445 . ?
N3 Eu2 Cl3 141.38(12) 4_455 . ?
N4 Eu2 Cl1 118.24(13) 4_455 2_654 ?
N7 Eu2 Cl1 71.14(11) 4_445 2_654 ?
N8 Eu2 Cl1 72.81(12) 4_445 2_654 ?
N3 Eu2 Cl1 73.78(11) 4_455 2_654 ?
Cl3 Eu2 Cl1 142.44(4) . 2_654 ?
N4 Eu2 Cl2 79.88(13) 4_455 2_654 ?
N7 Eu2 Cl2 142.13(11) 4_445 2_654 ?
N8 Eu2 Cl2 94.57(12) 4_445 2_654 ?
N3 Eu2 Cl2 104.41(11) 4_455 2_654 ?
Cl3 Eu2 Cl2 80.76(4) . 2_654 ?
Cl1 Eu2 Cl2 75.84(3) 2_654 2_654 ?
N4 Eu2 Cl4 72.01(11) 4_455 . ?
N7 Eu2 Cl4 73.78(11) 4_445 . ?
N8 Eu2 Cl4 106.82(11) 4_445 . ?
N3 Eu2 Cl4 80.51(11) 4_455 . ?
Cl3 Eu2 Cl4 74.47(3) . . ?
Cl1 Eu2 Cl4 138.16(4) 2_654 . ?
Cl2 Eu2 Cl4 143.61(4) 2_654 . ?
Eu1 Cl1 Eu2 103.59(3) . 2_655 ?
Eu2 Cl2 Eu1 102.88(3) 2_655 . ?
Eu2 Cl3 Eu1 105.83(5) . . ?
Eu1 Cl4 Eu2 105.15(5) . . ?
C1 N1 C8 117.1(7) . . ?
C1 N1 Eu1 119.3(5) . . ?
C8 N1 Eu1 118.3(4) . . ?
C3 N2 C2 117.3(6) . . ?
C3 N2 Eu1 122.1(5) . . ?
C2 N2 Eu1 119.7(5) . . ?
C5 N3 C2 117.4(7) . . ?
C5 N3 Eu2 123.0(4) . 4 ?
C2 N3 Eu2 119.4(5) . 4 ?
C6 N4 C1 116.3(6) . . ?
C6 N4 Eu2 118.1(5) . 4 ?
C1 N4 Eu2 124.3(5) . 4 ?
C9 N5 C16 115.2(6) . . ?
C9 N5 Eu1 120.8(5) . . ?
C16 N5 Eu1 123.9(4) . . ?
C10 N6 C11 116.2(6) . . ?
C10 N6 Eu1 124.4(5) . . ?
C11 N6 Eu1 116.7(5) . . ?
C13 N7 C10 115.6(7) . . ?
C13 N7 Eu2 117.4(4) . 4_545 ?
C10 N7 Eu2 119.4(5) . 4_545 ?
C9 N8 C14 115.3(6) . . ?
C9 N8 Eu2 121.2(5) . 4_545 ?
C14 N8 Eu2 122.4(5) . 4_545 ?
N1 C1 N4 125.0(8) . . ?
N1 C1 C2 116.7(8) . . ?
N4 C1 C2 118.1(6) . . ?
N3 C2 N2 124.1(8) . . ?
N3 C2 C1 118.0(7) . . ?
N2 C2 C1 117.8(6) . . ?
N2 C3 C4 122.8(7) . . ?
C3 C4 C5 117.6(7) . . ?
N3 C5 C4 120.7(6) . . ?
N4 C6 C7 123.5(7) . . ?
C6 C7 C8 116.3(7) . . ?
N1 C8 C7 121.6(6) . . ?
N5 C9 N8 127.8(7) . . ?
N5 C9 C10 116.8(6) . . ?
N8 C9 C10 115.4(6) . . ?
N7 C10 N6 127.3(8) . . ?
N7 C10 C9 116.0(7) . . ?
N6 C10 C9 116.7(6) . . ?
N6 C11 C12 121.3(7) . . ?
C13 C12 C11 116.3(7) . . ?
N7 C13 C12 123.3(6) . . ?
N8 C14 C15 122.0(7) . . ?
C16 C15 C14 116.5(7) . . ?
N5 C16 C15 123.1(6) . . ?

loop_
_geom_bond_atom_site_label_1
_geom_bond_atom_site_label_2
_geom_bond_distance
_geom_bond_site_symmetry_2
_geom_bond_publ_flag
Eu1 N6 2.708(5) . ?
Eu1 N2 2.774(6) . ?
Eu1 N1 2.775(6) . ?
Eu1 N5 2.844(5) . ?
Eu1 Cl1 2.9297(15) . ?
Eu1 Cl2 2.9570(13) . ?
Eu1 Cl4 2.9571(15) . ?
Eu1 Cl3 2.9680(13) . ?
Eu2 N4 2.717(5) 4_455 ?
Eu2 N7 2.735(6) 4_445 ?
Eu2 N8 2.750(6) 4_445 ?
Eu2 N3 2.854(6) 4_455 ?
Eu2 Cl3 2.9463(15) . ?
Eu2 Cl1 2.9492(15) 2_654 ?
Eu2 Cl2 2.9507(13) 2_654 ?
Eu2 Cl4 2.9841(13) . ?
Cl1 Eu2 2.9492(15) 2_655 ?
Cl2 Eu2 2.9506(13) 2_655 ?
N1 C1 1.331(9) . ?
N1 C8 1.341(9) . ?
N2 C3 1.315(11) . ?
N2 C2 1.353(10) . ?
N3 C5 1.347(9) . ?
N3 C2 1.350(9) . ?
N3 Eu2 2.854(6) 4 ?
N4 C6 1.329(10) . ?
N4 C1 1.339(10) . ?
N4 Eu2 2.717(5) 4 ?
N5 C9 1.332(9) . ?
N5 C16 1.359(8) . ?
N6 C10 1.341(10) . ?
N6 C11 1.344(10) . ?
N7 C13 1.332(10) . ?
N7 C10 1.334(9) . ?
N7 Eu2 2.735(6) 4_545 ?
N8 C9 1.342(9) . ?
N8 C14 1.366(10) . ?
N8 Eu2 2.750(6) 4_545 ?
C1 C2 1.470(13) . ?
C3 C4 1.371(9) . ?
C4 C5 1.388(10) . ?
C6 C7 1.362(10) . ?
C7 C8 1.386(10) . ?
C9 C10 1.506(11) . ?
C11 C12 1.413(10) . ?
C12 C13 1.385(11) . ?
C14 C15 1.397(9) . ?
C15 C16 1.379(10) . ?
O1 C17 1.356(8) . ?

loop_
_geom_hbond_atom_site_label_D
_geom_hbond_atom_site_label_H
_geom_hbond_atom_site_label_A
_geom_hbond_distance_DH
_geom_hbond_distance_HA
_geom_hbond_distance_DA
_geom_hbond_angle_DHA
_geom_hbond_site_symmetry_A
O1 H1 Cl2 0.90 2.29 3.189(5) 176.7 .
